data_2227878
loop_
_publ_author_name
'Yuan, Xiao-Ling'
'Liu, Wan-Yun'
'Huo, Ping'
'Mei, Guang-Quan'

_publ_section_title
;
 (Diphenylphosphoryl)(2-nitrophenyl)methanol
;
_journal_coeditor_code PB2037
_journal_issue 9
_journal_name_full 'Acta Crystallographica Section E'
_journal_page_first o2331
_journal_paper_doi 10.1107/S160053681003196X
_journal_volume 66
_journal_year 2010
_chemical_formula_iupac 'C19 H16 N O4 P'
_chemical_formula_moiety 'C19 H16 N O4 P'
_chemical_formula_sum 'C19 H16 N O4 P'
_chemical_formula_weight 353.30
_chemical_name_systematic
;
(Diphenylphosphoryl)(2-nitrophenyl)methanol
;
_space_group_IT_number 19
_symmetry_cell_setting orthorhombic
_symmetry_space_group_name_Hall 'P 2ac 2ab'
_symmetry_space_group_name_H-M 'P 21 21 21'
_atom_sites_solution_hydrogens geom
_atom_sites_solution_primary direct
_atom_sites_solution_secondary difmap
_audit_creation_method SHELXL-97
_cell_angle_alpha 90.00
_cell_angle_beta 90.00
_cell_angle_gamma 90.00
_cell_formula_units_Z 4
_cell_length_a 5.9179(12)
_cell_length_b 13.917(3)
_cell_length_c 20.405(4)
_cell_measurement_reflns_used 2260
_cell_measurement_temperature 293(2)
_cell_measurement_theta_max 27.50
_cell_measurement_theta_min 3.25
_cell_volume 1680.5(6)
_computing_cell_refinement 'SAINT (Bruker, 2001)'
_computing_data_collection 'SMART (Bruker, 2001)'
_computing_data_reduction 'SAINT (Bruker, 2001)'
_computing_molecular_graphics 'ORTEP-3 for Windows (Farrugia, 1997)'
_computing_publication_material 'SHELXL97 (Sheldrick, 2008)'
_computing_structure_refinement 'SHELXL97 (Sheldrick, 2008)'
_computing_structure_solution 'SHELXS97 (Sheldrick, 2008)'
_diffrn_ambient_temperature 293(2)
_diffrn_measured_fraction_theta_full 1.00
_diffrn_measured_fraction_theta_max 1.00
_diffrn_measurement_device_type 'Bruker APEX area-detector'
_diffrn_measurement_method '\f and \w scans'
_diffrn_radiation_monochromator graphite
_diffrn_radiation_source 'fine-focus sealed tube'
_diffrn_radiation_type MoK\a
_diffrn_radiation_wavelength 0.71073
_diffrn_reflns_av_R_equivalents 0.0283
_diffrn_reflns_av_sigmaI/netI 0.0223
_diffrn_reflns_limit_h_max 7
_diffrn_reflns_limit_h_min -7
_diffrn_reflns_limit_k_max 17
_diffrn_reflns_limit_k_min -16
_diffrn_reflns_limit_l_max 25
_diffrn_reflns_limit_l_min -25
_diffrn_reflns_number 14520
_diffrn_reflns_theta_full 26.00
_diffrn_reflns_theta_max 26.00
_diffrn_reflns_theta_min 3.09
_diffrn_standards_interval_count 0
_diffrn_standards_interval_time 0
_diffrn_standards_number 0
_exptl_absorpt_coefficient_mu 0.188
_exptl_absorpt_correction_T_max 1.000
_exptl_absorpt_correction_T_min 0.533
_exptl_absorpt_correction_type multi-scan
_exptl_absorpt_process_details '(SADABS; Bruker, 2001)'
_exptl_crystal_colour colorless
_exptl_crystal_density_diffrn 1.396
_exptl_crystal_density_method 'not measured'
_exptl_crystal_description plate
_exptl_crystal_F_000 736
_exptl_crystal_size_max 0.35
_exptl_crystal_size_mid 0.22
_exptl_crystal_size_min 0.13
_refine_diff_density_max 0.179
_refine_diff_density_min -0.20
_refine_ls_abs_structure_details 'Flack (1983), 1373  Friedel pairs'
_refine_ls_abs_structure_Flack 'please supply'
_refine_ls_extinction_method none
_refine_ls_goodness_of_fit_ref 1.045
_refine_ls_hydrogen_treatment constr
_refine_ls_matrix_type full
_refine_ls_number_parameters 226
_refine_ls_number_reflns 3311
_refine_ls_number_restraints 0
_refine_ls_restrained_S_all 1.045
_refine_ls_R_factor_all 0.032
_refine_ls_R_factor_gt 0.029
_refine_ls_shift/su_max 0.000
_refine_ls_shift/su_mean 0.000
_refine_ls_structure_factor_coef Fsqd
_refine_ls_weighting_details 'calc w=1/[\s^2^(Fo^2^)+(0.0524P)^2^+0.0539P] where P=(Fo^2^+2Fc^2^)/3'
_refine_ls_weighting_scheme calc
_refine_ls_wR_factor_gt 0.077
_refine_ls_wR_factor_ref 0.078
_reflns_number_gt 3065
_reflns_number_total 3311
_reflns_threshold_expression I>2\s(I)
_cod_data_source_file pb2037.cif
_cod_data_source_block I
_cod_original_cell_volume 1680.6(6)
_cod_database_code 2227878
_cod_database_fobs_code 2227878

loop_
_symmetry_equiv_pos_as_xyz
'x, y, z'
'-x+1/2, -y, z+1/2'
'-x, y+1/2, -z+1/2'
'x+1/2, -y+1/2, -z'

loop_
_atom_site_type_symbol
_atom_site_label
_atom_site_fract_x
_atom_site_fract_y
_atom_site_fract_z
_atom_site_U_iso_or_equiv
_atom_site_adp_type
_atom_site_calc_flag
_atom_site_refinement_flags
_atom_site_occupancy
_atom_site_disorder_assembly
_atom_site_disorder_group
P P1 0.36544(6) 0.05040(3) 0.12304(2) 0.02988(11) Uani d . 1 . .
O O1 0.13285(17) 0.06076(8) 0.15090(6) 0.0399(3) Uani d . 1 . .
O O2 0.75302(16) -0.03926(10) 0.14345(6) 0.0448(3) Uani d . 1 . .
H H2A 0.8541 -0.0008 0.1517 0.067 Uiso calc R 1 . .
O O3 0.3080(3) 0.04117(11) 0.29316(8) 0.0683(4) Uani d . 1 . .
O O4 -0.0305(2) -0.01286(11) 0.29317(8) 0.0624(4) Uani d . 1 . .
C C1 0.5574(2) -0.01474(11) 0.17954(8) 0.0323(3) Uani d . 1 . .
H H1A 0.5967 0.0257 0.2172 0.039 Uiso calc R 1 . .
C C2 0.4346(3) -0.10461(11) 0.20185(8) 0.0328(3) Uani d . 1 . .
C C3 0.4930(3) -0.19195(13) 0.17376(10) 0.0461(4) Uani d . 1 . .
H H3A 0.6165 -0.1948 0.1456 0.055 Uiso calc R 1 . .
C C4 0.3715(4) -0.27538(13) 0.18661(12) 0.0604(6) Uani d . 1 . .
H H4A 0.4172 -0.3332 0.1680 0.072 Uiso calc R 1 . .
C C5 0.1858(4) -0.27310(14) 0.22626(12) 0.0622(6) Uani d . 1 . .
H H5A 0.1040 -0.3290 0.2341 0.075 Uiso calc R 1 . .
C C6 0.1201(4) -0.18790(13) 0.25448(10) 0.0524(5) Uani d . 1 . .
H H6A -0.0076 -0.1856 0.2810 0.063 Uiso calc R 1 . .
C C7 0.2453(3) -0.10560(12) 0.24313(8) 0.0360(4) Uani d . 1 . .
C C8 0.4845(3) 0.16772(11) 0.10671(8) 0.0320(3) Uani d . 1 . .
C C9 0.3434(3) 0.24491(12) 0.12017(10) 0.0455(4) Uani d . 1 . .
H H9A 0.2010 0.2337 0.1379 0.055 Uiso calc R 1 . .
C C10 0.4114(4) 0.33817(13) 0.10765(11) 0.0552(5) Uani d . 1 . .
H H10A 0.3158 0.3892 0.1177 0.066 Uiso calc R 1 . .
C C11 0.6187(4) 0.35558(13) 0.08061(10) 0.0512(5) Uani d . 1 . .
H H11A 0.6629 0.4183 0.0713 0.061 Uiso calc R 1 . .
C C12 0.7628(3) 0.27996(13) 0.06705(10) 0.0472(5) Uani d . 1 . .
H H12A 0.9037 0.2921 0.0487 0.057 Uiso calc R 1 . .
C C13 0.6988(3) 0.18611(12) 0.08065(9) 0.0408(4) Uani d . 1 . .
H H13A 0.7979 0.1357 0.0725 0.049 Uiso calc R 1 . .
C C14 0.3674(3) -0.02135(11) 0.04912(8) 0.0349(3) Uani d . 1 . .
C C15 0.5420(3) -0.01949(15) 0.00353(10) 0.0496(5) Uani d . 1 . .
H H15A 0.6643 0.0214 0.0100 0.060 Uiso calc R 1 . .
C C16 0.5353(4) -0.07759(16) -0.05106(11) 0.0575(5) Uani d . 1 . .
H H16A 0.6521 -0.0753 -0.0815 0.069 Uiso calc R 1 . .
C C17 0.3564(4) -0.13884(15) -0.06060(11) 0.0591(5) Uani d . 1 . .
H H17A 0.3526 -0.1784 -0.0973 0.071 Uiso calc R 1 . .
C C18 0.1833(4) -0.14165(17) -0.01602(12) 0.0643(6) Uani d . 1 . .
H H18A 0.0624 -0.1833 -0.0225 0.077 Uiso calc R 1 . .
C C19 0.1878(3) -0.08300(14) 0.03839(11) 0.0515(5) Uani d . 1 . .
H H19A 0.0689 -0.0849 0.0682 0.062 Uiso calc R 1 . .
N N1 0.1687(3) -0.01963(11) 0.27860(7) 0.0446(4) Uani d . 1 . .

loop_
_atom_site_aniso_label
_atom_site_aniso_U_11
_atom_site_aniso_U_22
_atom_site_aniso_U_33
_atom_site_aniso_U_12
_atom_site_aniso_U_13
_atom_site_aniso_U_23
P1 0.02187(17) 0.03298(19) 0.0348(2) -0.00254(14) 0.00264(15) 0.00331(17)
O1 0.0241(5) 0.0443(6) 0.0512(7) -0.0008(5) 0.0076(5) 0.0058(5)
O2 0.0226(5) 0.0599(8) 0.0520(8) -0.0028(5) 0.0049(5) -0.0046(6)
O3 0.0721(9) 0.0642(9) 0.0686(10) -0.0235(8) 0.0197(8) -0.0319(9)
O4 0.0511(8) 0.0733(9) 0.0628(10) 0.0023(7) 0.0212(7) -0.0041(8)
C1 0.0243(7) 0.0376(8) 0.0349(8) -0.0013(6) 0.0013(6) 0.0010(7)
C2 0.0309(7) 0.0336(8) 0.0338(8) 0.0009(6) -0.0053(6) 0.0038(7)
C3 0.0444(9) 0.0395(9) 0.0545(11) 0.0069(8) -0.0028(9) -0.0016(8)
C4 0.0753(14) 0.0295(8) 0.0763(15) 0.0073(10) -0.0113(13) -0.0023(9)
C5 0.0727(14) 0.0372(10) 0.0766(16) -0.0154(10) -0.0069(12) 0.0133(10)
C6 0.0526(10) 0.0496(10) 0.0549(12) -0.0129(9) 0.0043(10) 0.0149(9)
C7 0.0380(8) 0.0343(8) 0.0355(9) -0.0040(7) -0.0001(7) 0.0050(7)
C8 0.0307(7) 0.0333(8) 0.0320(8) -0.0040(6) 0.0008(6) 0.0027(6)
C9 0.0440(8) 0.0400(8) 0.0525(11) 0.0002(7) 0.0113(9) -0.0016(8)
C10 0.0632(12) 0.0354(9) 0.0670(14) 0.0054(8) 0.0124(10) -0.0033(9)
C11 0.0618(11) 0.0381(9) 0.0537(11) -0.0095(9) 0.0003(10) 0.0091(8)
C12 0.0411(9) 0.0485(10) 0.0520(12) -0.0127(8) 0.0048(8) 0.0100(9)
C13 0.0319(8) 0.0401(9) 0.0504(11) -0.0016(7) 0.0052(7) 0.0049(8)
C14 0.0337(7) 0.0370(8) 0.0340(8) -0.0019(7) -0.0047(7) 0.0027(7)
C15 0.0442(9) 0.0607(11) 0.0438(10) -0.0113(9) 0.0031(8) -0.0067(9)
C16 0.0590(12) 0.0719(14) 0.0416(11) -0.0029(10) 0.0068(9) -0.0070(10)
C17 0.0732(13) 0.0576(11) 0.0465(11) -0.0026(11) -0.0087(11) -0.0119(9)
C18 0.0615(13) 0.0644(13) 0.0670(15) -0.0209(11) -0.0051(11) -0.0163(11)
C19 0.0440(10) 0.0567(11) 0.0536(12) -0.0134(8) 0.0012(8) -0.0056(9)
N1 0.0501(9) 0.0478(8) 0.0359(8) -0.0031(7) 0.0117(7) 0.0011(6)

loop_
_atom_type_symbol
_atom_type_description
_atom_type_scat_dispersion_real
_atom_type_scat_dispersion_imag
_atom_type_scat_source
C C 0.0033 0.0016 'International Tables Vol C Tables 4.2.6.8 and 6.1.1.4'
H H 0.0000 0.0000 'International Tables Vol C Tables 4.2.6.8 and 6.1.1.4'
N N 0.0061 0.0033 'International Tables Vol C Tables 4.2.6.8 and 6.1.1.4'
O O 0.0106 0.0060 'International Tables Vol C Tables 4.2.6.8 and 6.1.1.4'
P P 0.1023 0.0942 'International Tables Vol C Tables 4.2.6.8 and 6.1.1.4'

loop_
_geom_angle_atom_site_label_1
_geom_angle_atom_site_label_2
_geom_angle_atom_site_label_3
_geom_angle_site_symmetry_1
_geom_angle_site_symmetry_3
_geom_angle
_geom_angle_publ_flag
O1 P1 C14 . . 112.08(7) no
O1 P1 C8 . . 109.96(7) no
C14 P1 C8 . . 109.99(7) no
O1 P1 C1 . . 111.99(7) no
C14 P1 C1 . . 104.15(7) no
C8 P1 C1 . . 108.49(7) no
C1 O2 H2A . . 109.5 no
O2 C1 C2 . . 110.46(13) no
O2 C1 P1 . . 107.20(11) no
C2 C1 P1 . . 107.24(10) no
O2 C1 H1A . . 110.6 no
C2 C1 H1A . . 110.6 no
P1 C1 H1A . . 110.6 no
C3 C2 C7 . . 116.01(15) no
C3 C2 C1 . . 118.65(15) no
C7 C2 C1 . . 124.84(14) no
C2 C3 C4 . . 121.67(18) no
C2 C3 H3A . . 119.2 no
C4 C3 H3A . . 119.2 no
C5 C4 C3 . . 120.57(18) no
C5 C4 H4A . . 119.7 no
C3 C4 H4A . . 119.7 no
C4 C5 C6 . . 119.74(18) no
C4 C5 H5A . . 120.1 no
C6 C5 H5A . . 120.1 no
C5 C6 C7 . . 119.51(18) no
C5 C6 H6A . . 120.2 no
C7 C6 H6A . . 120.2 no
C6 C7 C2 . . 122.46(16) no
C6 C7 N1 . . 115.23(15) no
C2 C7 N1 . . 122.30(14) no
C9 C8 C13 . . 118.62(15) no
C9 C8 P1 . . 115.32(12) no
C13 C8 P1 . . 126.04(13) no
C10 C9 C8 . . 121.00(16) no
C10 C9 H9A . . 119.5 no
C8 C9 H9A . . 119.5 no
C11 C10 C9 . . 120.14(18) no
C11 C10 H10A . . 119.9 no
C9 C10 H10A . . 119.9 no
C10 C11 C12 . . 119.96(17) no
C10 C11 H11A . . 120.0 no
C12 C11 H11A . . 120.0 no
C11 C12 C13 . . 120.53(17) no
C11 C12 H12A . . 119.7 no
C13 C12 H12A . . 119.7 no
C12 C13 C8 . . 119.72(16) no
C12 C13 H13A . . 120.1 no
C8 C13 H13A . . 120.1 no
C19 C14 C15 . . 118.46(16) no
C19 C14 P1 . . 117.98(14) no
C15 C14 P1 . . 123.54(12) no
C16 C15 C14 . . 120.60(17) no
C16 C15 H15A . . 119.7 no
C14 C15 H15A . . 119.7 no
C17 C16 C15 . . 120.1(2) no
C17 C16 H16A . . 120.0 no
C15 C16 H16A . . 120.0 no
C18 C17 C16 . . 120.00(19) no
C18 C17 H17A . . 120.0 no
C16 C17 H17A . . 120.0 no
C17 C18 C19 . . 120.23(19) no
C17 C18 H18A . . 119.9 no
C19 C18 H18A . . 119.9 no
C18 C19 C14 . . 120.63(19) no
C18 C19 H19A . . 119.7 no
C14 C19 H19A . . 119.7 no
O3 N1 O4 . . 122.76(16) no
O3 N1 C7 . . 118.48(14) no
O4 N1 C7 . . 118.75(16) no

loop_
_geom_bond_atom_site_label_1
_geom_bond_atom_site_label_2
_geom_bond_site_symmetry_2
_geom_bond_distance
_geom_bond_publ_flag
P1 O1 . 1.4961(11) no
P1 C14 . 1.8091(17) no
P1 C8 . 1.8093(15) no
P1 C1 . 1.8550(16) no
O2 C1 . 1.4140(18) no
O2 H2A . 0.8200 no
O3 N1 . 1.2180(19) no
O4 N1 . 1.219(2) no
C1 C2 . 1.516(2) no
C1 H1A . 0.9800 no
C2 C3 . 1.387(2) no
C2 C7 . 1.402(2) no
C3 C4 . 1.391(3) no
C3 H3A . 0.9300 no
C4 C5 . 1.365(3) no
C4 H4A . 0.9300 no
C5 C6 . 1.374(3) no
C5 H5A . 0.9300 no
C6 C7 . 1.384(2) no
C6 H6A . 0.9300 no
C7 N1 . 1.470(2) no
C8 C9 . 1.388(2) no
C8 C13 . 1.398(2) no
C9 C10 . 1.383(2) no
C9 H9A . 0.9300 no
C10 C11 . 1.367(3) no
C10 H10A . 0.9300 no
C11 C12 . 1.382(3) no
C11 H11A . 0.9300 no
C12 C13 . 1.388(2) no
C12 H12A . 0.9300 no
C13 H13A . 0.9300 no
C14 C19 . 1.384(2) no
C14 C15 . 1.390(2) no
C15 C16 . 1.377(3) no
C15 H15A . 0.9300 no
C16 C17 . 1.373(3) no
C16 H16A . 0.9300 no
C17 C18 . 1.370(3) no
C17 H17A . 0.9300 no
C18 C19 . 1.378(3) no
C18 H18A . 0.9300 no
C19 H19A . 0.9300 no

loop_
_geom_hbond_atom_site_label_D
_geom_hbond_atom_site_label_H
_geom_hbond_atom_site_label_A
_geom_hbond_site_symmetry_A
_geom_hbond_distance_DH
_geom_hbond_distance_HA
_geom_hbond_distance_DA
_geom_hbond_angle_DHA
O2 H2A O1 1_655 0.82 1.86 2.6483(16) 161.2
C4 H4A O3 3_645 0.93 2.52 3.207(2) 131.4
C19 H19A O2 1_455 0.93 2.50 3.404(2) 163.6

loop_
_geom_torsion_atom_site_label_1
_geom_torsion_atom_site_label_2
_geom_torsion_atom_site_label_3
_geom_torsion_atom_site_label_4
_geom_torsion_site_symmetry_1
_geom_torsion_site_symmetry_2
_geom_torsion_site_symmetry_3
_geom_torsion_site_symmetry_4
_geom_torsion
_geom_torsion_publ_flag
O1 P1 C1 O2 . . . . 167.18(10) no
C14 P1 C1 O2 . . . . 45.86(12) no
C8 P1 C1 O2 . . . . -71.28(12) no
O1 P1 C1 C2 . . . . 48.55(13) no
C14 P1 C1 C2 . . . . -72.77(12) no
C8 P1 C1 C2 . . . . 170.09(11) no
O2 C1 C2 C3 . . . . -14.0(2) no
P1 C1 C2 C3 . . . . 102.53(15) no
O2 C1 C2 C7 . . . . 174.47(14) no
P1 C1 C2 C7 . . . . -69.03(19) no
C7 C2 C3 C4 . . . . -0.7(3) no
C1 C2 C3 C4 . . . . -172.97(17) no
C2 C3 C4 C5 . . . . 1.8(3) no
C3 C4 C5 C6 . . . . -0.9(3) no
C4 C5 C6 C7 . . . . -1.0(3) no
C5 C6 C7 C2 . . . . 2.2(3) no
C5 C6 C7 N1 . . . . -176.57(18) no
C3 C2 C7 C6 . . . . -1.3(3) no
C1 C2 C7 C6 . . . . 170.47(17) no
C3 C2 C7 N1 . . . . 177.34(16) no
C1 C2 C7 N1 . . . . -10.9(3) no
O1 P1 C8 C9 . . . . -1.93(16) no
C14 P1 C8 C9 . . . . 121.97(14) no
C1 P1 C8 C9 . . . . -124.70(14) no
O1 P1 C8 C13 . . . . 179.93(14) no
C14 P1 C8 C13 . . . . -56.18(17) no
C1 P1 C8 C13 . . . . 57.15(17) no
C13 C8 C9 C10 . . . . 0.6(3) no
P1 C8 C9 C10 . . . . -177.73(17) no
C8 C9 C10 C11 . . . . 1.1(3) no
C9 C10 C11 C12 . . . . -1.4(3) no
C10 C11 C12 C13 . . . . 0.0(3) no
C11 C12 C13 C8 . . . . 1.7(3) no
C9 C8 C13 C12 . . . . -1.9(3) no
P1 C8 C13 C12 . . . . 176.16(14) no
O1 P1 C14 C19 . . . . -21.10(16) no
C8 P1 C14 C19 . . . . -143.75(14) no
C1 P1 C14 C19 . . . . 100.16(15) no
O1 P1 C14 C15 . . . . 160.53(15) no
C8 P1 C14 C15 . . . . 37.87(17) no
C1 P1 C14 C15 . . . . -78.22(16) no
C19 C14 C15 C16 . . . . 0.2(3) no
P1 C14 C15 C16 . . . . 178.53(16) no
C14 C15 C16 C17 . . . . -0.7(3) no
C15 C16 C17 C18 . . . . 0.5(4) no
C16 C17 C18 C19 . . . . 0.1(4) no
C17 C18 C19 C14 . . . . -0.7(3) no
C15 C14 C19 C18 . . . . 0.5(3) no
P1 C14 C19 C18 . . . . -177.97(17) no
C6 C7 N1 O3 . . . . 150.69(18) no
C2 C7 N1 O3 . . . . -28.0(2) no
C6 C7 N1 O4 . . . . -28.1(2) no
C2 C7 N1 O4 . . . . 153.19(17) no

loop_
_cod_related_entry_id
_cod_related_entry_database
_cod_related_entry_code
1 ChemSpider 24745776
